data_7701904
loop_
_publ_author_name
'Chen, Zhi'
'Lan, Yanhua'
'Su, Chenliang'
'Zhang, Yi-Quan'
'Wernsdorfer, Wolfgang'

_publ_section_title
;
 A belt-like one-dimensional Dy chain exhibiting slow magnetic relaxation
 behavior.
;
_journal_issue 43
_journal_name_full 'Dalton transactions (Cambridge, England : 2003)'
_journal_page_first 15298
_journal_page_last 15302
_journal_paper_doi 10.1039/c8dt03751e
_journal_volume 47
_journal_year 2018
_chemical_formula_moiety 'C58 H35 Dy3 F18 N2 O15'
_chemical_formula_sum 'C58 H35 Dy3 F18 N2 O15'
_chemical_formula_weight 1829.38
_space_group_crystal_system monoclinic
_space_group_IT_number 14
_space_group_name_Hall '-P 2ybc'
_space_group_name_H-M_alt 'P 1 21/c 1'
_symmetry_space_group_name_Hall '-P 2ybc'
_symmetry_space_group_name_H-M 'P 1 21/c 1'
_atom_sites_solution_hydrogens mixed
_atom_sites_solution_primary direct
_audit_creation_date 2018-10-02
_audit_creation_method
;
Olex2 1.2
(compiled 2018.05.29 svn.r3508 for OlexSys, GUI svn.r5506)
;
_audit_update_record
;
2018-10-02 deposited with the CCDC.
2018-10-16 downloaded from the CCDC.
;
_cell_angle_alpha 90
_cell_angle_beta 117.426(2)
_cell_angle_gamma 90
_cell_formula_units_Z 4
_cell_length_a 10.0657(3)
_cell_length_b 37.2319(9)
_cell_length_c 18.4820(5)
_cell_measurement_reflns_used 11173
_cell_measurement_temperature 120(2)
_cell_measurement_theta_max 28.9784
_cell_measurement_theta_min 2.3396
_cell_volume 6147.9(3)
_computing_cell_refinement
;
CrysAlisPro, Oxford Diffraction Ltd.,
Version 1.171.33.66 (release 28-04-2010 CrysAlis171 .NET)
(compiled Apr 28 2010,14:27:37)
;
_computing_data_collection
;
CrysAlisPro, Oxford Diffraction Ltd.,
Version 1.171.33.66 (release 28-04-2010 CrysAlis171 .NET)
(compiled Apr 28 2010,14:27:37)
;
_computing_data_reduction
;
CrysAlisPro, Oxford Diffraction Ltd.,
Version 1.171.33.66 (release 28-04-2010 CrysAlis171 .NET)
(compiled Apr 28 2010,14:27:37)
;
_computing_molecular_graphics 'Olex2 (Dolomanov et al., 2009)'
_computing_publication_material 'Olex2 (Dolomanov et al., 2009)'
_computing_structure_refinement 'ShelXL (Sheldrick, 2015)'
_computing_structure_solution 'ShelXS (Sheldrick, 2008)'
_diffrn_ambient_temperature 120(2)
_diffrn_detector_area_resol_mean 16.2116
_diffrn_measured_fraction_theta_full 0.999
_diffrn_measured_fraction_theta_max 0.999
_diffrn_measurement_details
;
#__ type_ start__ end____ width___ exp.time_
  1 omega   -4.00   27.00   1.0000   10.0000
omega____ theta____ kappa____ phi______ frames
    -       18.5222  -37.0000   30.0000 31

#__ type_ start__ end____ width___ exp.time_
  2 omega  -54.00   42.00   1.0000   10.0000
omega____ theta____ kappa____ phi______ frames
    -       18.5222  -37.0000 -150.0000 96

#__ type_ start__ end____ width___ exp.time_
  3 omega  -88.00   10.00   1.0000   10.0000
omega____ theta____ kappa____ phi______ frames
    -      -18.9910  -77.0000    0.0000 98

#__ type_ start__ end____ width___ exp.time_
  4 omega  -91.00  -59.00   1.0000   10.0000
omega____ theta____ kappa____ phi______ frames
    -      -18.9910  179.0000 -120.0000 32
;
_diffrn_measurement_device_type 'SuperNova, Single source at offset), Eos'
_diffrn_measurement_method '\w scans'
_diffrn_orient_matrix_UB_11 0.0136167000
_diffrn_orient_matrix_UB_12 -0.0183434000
_diffrn_orient_matrix_UB_13 0.0088375000
_diffrn_orient_matrix_UB_21 0.0185117000
_diffrn_orient_matrix_UB_22 -0.0025366000
_diffrn_orient_matrix_UB_23 -0.0400844000
_diffrn_orient_matrix_UB_31 0.0670038000
_diffrn_orient_matrix_UB_32 0.0044354000
_diffrn_orient_matrix_UB_33 0.0135588000
_diffrn_radiation_monochromator mirror
_diffrn_radiation_type MoK\a
_diffrn_radiation_wavelength 0.71073
_diffrn_reflns_av_R_equivalents 0.0537
_diffrn_reflns_av_unetI/netI 0.0811
_diffrn_reflns_Laue_measured_fraction_full 0.999
_diffrn_reflns_Laue_measured_fraction_max 0.999
_diffrn_reflns_limit_h_max 11
_diffrn_reflns_limit_h_min -11
_diffrn_reflns_limit_k_max 38
_diffrn_reflns_limit_k_min -44
_diffrn_reflns_limit_l_max 21
_diffrn_reflns_limit_l_min -21
_diffrn_reflns_number 26603
_diffrn_reflns_point_group_measured_fraction_full 0.999
_diffrn_reflns_point_group_measured_fraction_max 0.999
_diffrn_reflns_theta_full 25.009
_diffrn_reflns_theta_max 25.009
_diffrn_reflns_theta_min 2.344
_diffrn_source 'SuperNova (Mo) X-ray Source'
_exptl_absorpt_coefficient_mu 3.731
_exptl_absorpt_correction_T_max 1.00000
_exptl_absorpt_correction_T_min 0.52399
_exptl_absorpt_correction_type multi-scan
_exptl_absorpt_process_details
;
CrysAlisPro, Oxford Diffraction Ltd.,
Version 1.171.33.66 (release 28-04-2010 CrysAlis171 .NET)
(compiled Apr 28 2010,14:27:37)
Empirical absorption correction using spherical harmonics,
 implemented in SCALE3 ABSPACK scaling algorithm.
;
_exptl_crystal_colour colorless
_exptl_crystal_density_diffrn 1.976
_exptl_crystal_density_method 'not measured'
_exptl_crystal_description needle
_exptl_crystal_F_000 3508
_exptl_crystal_size_max 0.4
_exptl_crystal_size_mid 0.1
_exptl_crystal_size_min 0.1
_refine_diff_density_max 1.738
_refine_diff_density_min -1.180
_refine_diff_density_rms 0.169
_refine_ls_extinction_method none
_refine_ls_goodness_of_fit_ref 1.041
_refine_ls_hydrogen_treatment mixed
_refine_ls_matrix_type full
_refine_ls_number_parameters 1003
_refine_ls_number_reflns 10819
_refine_ls_number_restraints 807
_refine_ls_restrained_S_all 1.069
_refine_ls_R_factor_all 0.0797
_refine_ls_R_factor_gt 0.0544
_refine_ls_shift/su_max 0.001
_refine_ls_shift/su_mean 0.000
_refine_ls_structure_factor_coef Fsqd
_refine_ls_weighting_details 'w=1/[\s^2^(Fo^2^)+(0.0328P)^2^+46.1130P] where P=(Fo^2^+2Fc^2^)/3'
_refine_ls_weighting_scheme calc
_refine_ls_wR_factor_gt 0.1020
_refine_ls_wR_factor_ref 0.1080
_reflns_Friedel_coverage 0.000
_reflns_number_gt 8033
_reflns_number_total 10819
_reflns_threshold_expression 'I > 2\s(I)'
_cod_data_source_file c8dt03751e2.cif
_cod_data_source_block 1
_cod_database_code 7701904
_shelx_shelxl_version_number 2016/6
_chemical_oxdiff_formula C12DY1
_chemical_oxdiff_usercomment CZFDY-2
_shelx_space_group_comment
;
The symmetry employed for this shelxl refinement is uniquely defined
by the following loop, which should always be used as a source of
symmetry information in preference to the above space-group names.
They are only intended as comments.
;
_shelx_estimated_absorpt_t_max 0.707
_shelx_estimated_absorpt_t_min 0.317
_reflns_odcompleteness_completeness 99.83
_reflns_odcompleteness_iscentric 1
_reflns_odcompleteness_theta 26.32
_olex2_refinement_description
;
1. Fixed Uiso
 At 1.2 times of:
  All C(H) groups, All O(H) groups
2. Restrained distances
 H14-O14
 0.84 with sigma of 0.01
 H15-O15
 0.84 with sigma of 0.01
 F9-F8
 2.1 with sigma of 0.02
 F7-F9
 2.1 with sigma of 0.02
 F12'-F11'
 2.1 with sigma of 0.02
 F11'-F10'
 2.1 with sigma of 0.02
 C31-F11'
 1.32 with sigma of 0.02
 F12'-F10'
 2.1 with sigma of 0.02
 C31-F12'
 1.32 with sigma of 0.02
 F14-F15
 2.1 with sigma of 0.02
 F15-F13
 2.1 with sigma of 0.02
 F15-C39
 1.32 with sigma of 0.02
 F15'-F13'
 2.1 with sigma of 0.02
 F14'-F15'
 2.1 with sigma of 0.02
 C39-F15'
 1.32 with sigma of 0.02
 F18-F17
 2.1 with sigma of 0.02
 F16-F18
 2.1 with sigma of 0.02
 C47-F18
 1.32 with sigma of 0.02
 F7'-F8'
 2.1 with sigma of 0.02
 F12-F10
 2.1 with sigma of 0.02
 F11-F12
 2.1 with sigma of 0.02
 C31-F12
 1.32 with sigma of 0.02
 F17-F16
 2.1 with sigma of 0.02
 F18'-F17'
 2.1 with sigma of 0.02
 F16'-F18'
 2.1 with sigma of 0.02
 F17'-F16'
 2.1 with sigma of 0.02
 C47-F17'
 1.32 with sigma of 0.02
 C47-F18'
 1.32 with sigma of 0.02
 C47-F16'
 1.32 with sigma of 0.02
 C47-F16
 1.32 with sigma of 0.02
 C47-F17
 1.32 with sigma of 0.02
 F13'-F14'
 2.1 with sigma of 0.02
 C39-F14'
 1.32 with sigma of 0.02
 C39-F13'
 1.32 with sigma of 0.02
 C31-F10'
 1.32 with sigma of 0.02
 F13-F14
 2.1 with sigma of 0.02
 F10-F11
 2.1 with sigma of 0.02
 F8-F7
 2.1 with sigma of 0.02
 C39-F14
 1.32 with sigma of 0.02
 C39-F13
 1.32 with sigma of 0.02
 C31-F10
 1.32 with sigma of 0.02
 C31-F11
 1.32 with sigma of 0.02
 F5-F6
 2.1 with sigma of 0.02
 F4-F5
 2.1 with sigma of 0.02
 F6-F4
 2.1 with sigma of 0.02
 C28-C31
 1.5 with sigma of 0.01
 C47-C44
 1.5 with sigma of 0.01
 C36-C39
 1.5 with sigma of 0.01
 F2-F3
 2.1 with sigma of 0.02
 F1-F2
 2.1 with sigma of 0.02
 F3-F1
 2.1 with sigma of 0.02
 F3'-F1'
 2.1 with sigma of 0.02
 C7-F3
 1.32 with sigma of 0.02
 F3'-C7
 1.32 with sigma of 0.02
 C7-F1'
 1.32 with sigma of 0.02
 C7-F2
 1.32 with sigma of 0.02
 C7-F1
 1.32 with sigma of 0.02
 C4-C7
 1.5 with sigma of 0.01
 F2'-F3'
 2.1 with sigma of 0.02
 F1'-F2'
 2.1 with sigma of 0.02
 C7-F2'
 1.32 with sigma of 0.02
 F9-C23
 1.32 with sigma of 0.02
 C23-F8'
 1.32 with sigma of 0.02
 C23-F7'
 1.32 with sigma of 0.02
 C23-F8
 1.32 with sigma of 0.02
 F7-C23
 1.32 with sigma of 0.02
 C20-C23
 1.5 with sigma of 0.01
 F8'-F9'
 2.1 with sigma of 0.02
 F9'-F7'
 2.1 with sigma of 0.02
 C23-F9'
 1.32 with sigma of 0.02
 O13-H13
 0.84 with sigma of 0.01
 C15-F6
 1.32 with sigma of 0.02
 C15-F4
 1.32 with sigma of 0.02
 C15-F5
 1.32 with sigma of 0.02
 C15-C12
 1.5 with sigma of 0.01
3. Uiso/Uaniso restraints and constraints
C29 \\sim C27 \\sim C28 \\sim C31: within 2A with sigma of 0.01 and sigma for
terminal atoms of 0.02
C53 \\sim C52 \\sim C51 \\sim C50 \\sim C49: within 2A with sigma of 0.01 and
sigma for terminal atoms of 0.02
C45 \\sim C43 \\sim C44 \\sim C47: within 2A with sigma of 0.005 and sigma for
terminal atoms of 0.01
C56 \\sim C55 \\sim C54 \\sim N2 \\sim C58 \\sim C57: within 2A with sigma of
0.01 and sigma for terminal atoms of 0.02
C34 \\sim C35 \\sim C36 \\sim C37 \\sim C39 \\sim C38 \\sim C33 \\sim C40:
within 2A with sigma of 0.01 and sigma for terminal atoms of 0.02
C48 \\sim C41 \\sim C46 \\sim C45 \\sim C44 \\sim C43 \\sim C42 \\sim C47:
within 2A with sigma of 0.005 and sigma for terminal atoms of 0.01
C4 \\sim C6 \\sim C1 \\sim C8 \\sim C2 \\sim C3 \\sim C5 \\sim C7 \\sim F1
\\sim F2 \\sim F3 \\sim F1' \\sim F2' \\sim F3': within 2A with sigma of 0.01
and sigma for terminal atoms of 0.02
C21 \\sim C19 \\sim C18 \\sim C17 \\sim C22 \\sim C20 \\sim C23 \\sim C24 \\sim
F7 \\sim F8 \\sim F9 \\sim F7' \\sim F8' \\sim F9': within 2A with sigma of
0.01 and sigma for terminal atoms of 0.02
C15 \\sim C12 \\sim C13 \\sim C14 \\sim C9 \\sim C10 \\sim C11 \\sim F4 \\sim
F5 \\sim F6: within 2A with sigma of 0.01 and sigma for terminal atoms of 0.02
Uanis(C48) \\sim Ueq: with sigma of 0.002 and sigma for terminal atoms of 0.004
Uanis(F2') \\sim Ueq: with sigma of 0.001 and sigma for terminal atoms of 0.002
Uanis(C22) \\sim Ueq, Uanis(C21) \\sim Ueq, Uanis(C7) \\sim Ueq, Uanis(C56)
\\sim Ueq, Uanis(C55) \\sim Ueq, Uanis(C51) \\sim Ueq, Uanis(C31) \\sim Ueq,
Uanis(C23) \\sim Ueq, Uanis(C4) \\sim Ueq: with sigma of 0.005 and sigma for
terminal atoms of 0.01
Uanis(F4) \\sim Ueq, Uanis(F6) \\sim Ueq, Uanis(F5) \\sim Ueq, Uanis(F3) \\sim
Ueq, Uanis(F14) \\sim Ueq, Uanis(F1) \\sim Ueq, Uanis(F8) \\sim Ueq, Uanis(F12)
\\sim Ueq, Uanis(F13) \\sim Ueq, Uanis(F18) \\sim Ueq, Uanis(F17) \\sim Ueq,
Uanis(F16) \\sim Ueq, Uanis(F15) \\sim Ueq, Uanis(F10) \\sim Ueq, Uanis(F7)
\\sim Ueq, Uanis(F9) \\sim Ueq, Uanis(F2) \\sim Ueq, Uanis(F11) \\sim Ueq,
Uanis(F18') \\sim Ueq, Uanis(F14') \\sim Ueq, Uanis(F8') \\sim Ueq, Uanis(F11')
\\sim Ueq, Uanis(F9') \\sim Ueq, Uanis(F12') \\sim Ueq, Uanis(F13') \\sim Ueq,
Uanis(F15') \\sim Ueq, Uanis(F16') \\sim Ueq, Uanis(F10') \\sim Ueq, Uanis(F1')
\\sim Ueq, Uanis(F7') \\sim Ueq, Uanis(F17') \\sim Ueq, Uanis(F3') \\sim Ueq:
with sigma of 0.005 and sigma for terminal atoms of 0.01
4. Others
 Sof(F7')=Sof(F8')=Sof(F9')=1-FVAR(1)
 Sof(F7)=Sof(F8)=Sof(F9)=FVAR(1)
 Sof(F10')=Sof(F11')=Sof(F12')=1-FVAR(2)
 Sof(F10)=Sof(F11)=Sof(F12)=FVAR(2)
 Sof(F13')=Sof(F14')=Sof(F15')=1-FVAR(3)
 Sof(F13)=Sof(F14)=Sof(F15)=FVAR(3)
 Sof(F1')=Sof(F2')=Sof(F3')=1-FVAR(4)
 Sof(F1)=Sof(F2)=Sof(F3)=FVAR(4)
 Sof(F16')=Sof(F17')=Sof(F18')=1-FVAR(5)
 Sof(F16)=Sof(F17)=Sof(F18)=FVAR(5)
5.a Aromatic/amide H refined with riding coordinates:
 C2(H2), C3(H3), C5(H5), C6(H6), C10(H10), C11(H11), C13(H13A), C14(H14A),
 C18(H18), C19(H19), C21(H21), C22(H22), C26(H26), C27(H27), C29(H29), C30(H30),
  C34(H34), C35(H35), C37(H37), C38(H38), C42(H42), C43(H43), C45(H45),
 C46(H46), C49(H49), C50(H50), C51(H51), C52(H52), C55(H55), C56(H56), C57(H57),
  C58(H58)
5.b Fitted hexagon refined as free rotating group:
 C25(C26,C27,C28,C29,C30)
;
_olex2_submission_special_instructions 'No special instructions were received'

loop_
_space_group_symop_operation_xyz
'x, y, z'
'-x, y+1/2, -z+1/2'
'-x, -y, -z'
'x, -y-1/2, z-1/2'

loop_
_atom_site_label
_atom_site_type_symbol
_atom_site_fract_x
_atom_site_fract_y
_atom_site_fract_z
_atom_site_U_iso_or_equiv
_atom_site_adp_type
_atom_site_occupancy
_atom_site_site_symmetry_order
_atom_site_calc_flag
_atom_site_refinement_flags_posn
_atom_site_refinement_flags_adp
_atom_site_refinement_flags_occupancy
_atom_site_disorder_assembly
_atom_site_disorder_group
Dy1 Dy 1.01015(5) 0.42350(2) 0.61827(3) 0.01888(11) Uani 1 1 d . . . . .
Dy2 Dy 0.55483(5) 0.45358(2) 0.54307(2) 0.01810(11) Uani 1 1 d . . . . .
Dy3 Dy 0.84691(5) 0.51169(2) 0.52936(2) 0.01687(11) Uani 1 1 d . . . . .
F1 F 0.787(2) 0.2693(4) 0.2058(10) 0.108(5) Uani 0.612(14) 1 d D U P A 1
F1' F 0.699(3) 0.2797(7) 0.1666(18) 0.109(6) Uani 0.388(14) 1 d D U P A 2
F2 F 0.6766(19) 0.3087(5) 0.1107(9) 0.122(5) Uani 0.612(14) 1 d D U P A 1
F2' F 0.775(4) 0.3152(7) 0.1048(13) 0.121(6) Uani 0.388(14) 1 d D U P A 2
F3 F 0.9018(18) 0.2964(5) 0.1510(11) 0.106(4) Uani 0.612(14) 1 d D U P A 1
F3' F 0.933(2) 0.2829(7) 0.1985(17) 0.114(6) Uani 0.388(14) 1 d D U P A 2
F4 F 1.2354(12) 0.6037(2) 1.0087(5) 0.127(3) Uani 1 1 d D U . . .
F5 F 1.1592(10) 0.5629(3) 1.0599(5) 0.112(3) Uani 1 1 d D U . . .
F6 F 1.3832(10) 0.5633(2) 1.0813(5) 0.100(3) Uani 1 1 d D U . . .
F7 F 0.9366(17) 0.2790(6) 0.9645(14) 0.116(6) Uani 0.481(11) 1 d D U P B 1
F7' F 0.901(2) 0.3016(5) 0.9924(9) 0.107(5) Uani 0.519(11) 1 d D U P B 2
F8 F 0.734(2) 0.3002(5) 0.9546(12) 0.099(5) Uani 0.481(11) 1 d D U P B 1
F8' F 0.6812(16) 0.2832(6) 0.9154(13) 0.113(5) Uani 0.519(11) 1 d D U P B 2
F9 F 0.729(3) 0.2604(5) 0.8732(10) 0.107(5) Uani 0.481(11) 1 d D U P B 1
F9' F 0.869(2) 0.2615(4) 0.9057(12) 0.108(5) Uani 0.519(11) 1 d D U P B 2
F10 F 0.223(2) 0.2679(5) 0.1783(14) 0.120(8) Uani 0.55(2) 1 d D U P C 1
F10' F 0.1820(17) 0.2801(6) 0.1218(14) 0.101(8) Uani 0.45(2) 1 d D U P C 2
F11 F 0.254(3) 0.2972(5) 0.0893(9) 0.127(9) Uani 0.55(2) 1 d D U P C 1
F11' F 0.393(3) 0.2894(7) 0.1277(16) 0.126(10) Uani 0.45(2) 1 d D U P C 2
F12 F 0.4385(15) 0.2718(5) 0.1828(12) 0.100(7) Uani 0.55(2) 1 d D U P C 1
F12' F 0.377(3) 0.2618(6) 0.2236(13) 0.147(12) Uani 0.45(2) 1 d D U P C 2
F13 F 0.2122(17) 0.4017(5) 0.0302(10) 0.097(6) Uani 0.591(19) 1 d D U P D 1
F13' F 0.327(3) 0.3855(5) 0.0556(13) 0.105(9) Uani 0.409(19) 1 d D U P D 2
F14 F 0.316(2) 0.4361(4) -0.0210(8) 0.102(6) Uani 0.591(19) 1 d D U P D 1
F14' F 0.195(2) 0.4295(7) -0.0123(14) 0.114(10) Uani 0.409(19) 1 d D U P D 2
F15 F 0.4327(19) 0.3919(5) 0.0508(10) 0.116(7) Uani 0.591(19) 1 d D U P D 1
F15' F 0.411(3) 0.4237(7) 0.0020(14) 0.094(9) Uani 0.409(19) 1 d D U P D 2
F16 F 1.1769(16) 0.2441(4) 0.4330(11) 0.084(6) Uani 0.549(17) 1 d D U P E 1
F16' F 1.273(3) 0.2380(5) 0.4748(11) 0.087(7) Uani 0.451(17) 1 d D U P E 2
F17 F 1.290(3) 0.2639(4) 0.3679(9) 0.097(6) Uani 0.549(17) 1 d D U P E 1
F17' F 1.163(2) 0.2619(5) 0.3596(10) 0.092(8) Uani 0.451(17) 1 d D U P E 2
F18 F 1.4100(16) 0.2475(4) 0.4914(9) 0.091(6) Uani 0.549(17) 1 d D U P E 1
F18' F 1.397(2) 0.2601(5) 0.4190(14) 0.092(8) Uani 0.451(17) 1 d D U P E 2
O1 O 0.9418(7) 0.40470(16) 0.4817(4) 0.0293(15) Uani 1 1 d . . . . .
O2 O 0.9866(7) 0.44270(17) 0.4030(4) 0.0351(17) Uani 1 1 d . . . . .
O3 O 1.1451(7) 0.46119(17) 0.7303(4) 0.0326(16) Uani 1 1 d . . . . .
O4 O 0.9425(7) 0.49546(18) 0.6698(4) 0.0321(16) Uani 1 1 d . . . . .
O5 O 0.8784(8) 0.41731(17) 0.6960(4) 0.0373(17) Uani 1 1 d . . . . .
O6 O 0.6365(8) 0.40372(17) 0.6242(4) 0.0386(18) Uani 1 1 d . . . . .
O7 O 0.4496(7) 0.52535(17) 0.3401(4) 0.0324(16) Uani 1 1 d . . . . .
O8 O 0.6615(7) 0.49359(17) 0.3977(4) 0.0312(16) Uani 1 1 d . . . . .
O9 O 0.5069(7) 0.42022(16) 0.4264(4) 0.0284(15) Uani 1 1 d . . . . .
O10 O 0.2957(8) 0.44197(18) 0.3283(4) 0.0388(18) Uani 1 1 d . . . . .
O11 O 1.3077(6) 0.43211(14) 0.5267(4) 0.0224(14) Uani 1 1 d . . . . .
O12 O 1.2357(7) 0.40993(16) 0.6147(4) 0.0267(15) Uani 1 1 d . . . . .
O13 O 1.0629(6) 0.47660(14) 0.5640(3) 0.0170(13) Uani 1 1 d D . . . .
H13 H 1.138(6) 0.481(2) 0.608(3) 0.020 Uiso 1 1 d DR . . . .
O14 O 0.7793(7) 0.44963(15) 0.5332(4) 0.0185(13) Uani 1 1 d D . . . .
H14 H 0.743(9) 0.439(2) 0.489(3) 0.02(3) Uiso 1 1 d D . . . .
O15 O 0.6392(6) 0.51180(14) 0.5519(3) 0.0171(13) Uani 1 1 d D . . . .
H15 H 0.663(9) 0.5238(19) 0.594(3) 0.021 Uiso 1 1 d DR . . . .
N1 N 1.1609(9) 0.3772(2) 0.7284(5) 0.0302(19) Uani 1 1 d . . . . .
N2 N 0.9069(9) 0.35954(19) 0.5989(5) 0.0266(17) Uani 1 1 d . U . . .
C1 C 0.9086(11) 0.3838(3) 0.3546(6) 0.032(2) Uani 1 1 d . U . . .
C2 C 0.8943(12) 0.3487(3) 0.3735(7) 0.044(2) Uani 1 1 d . U . . .
H2 H 0.906112 0.342777 0.426160 0.053 Uiso 1 1 calc R . . . .
C3 C 0.8626(14) 0.3220(3) 0.3157(8) 0.059(3) Uani 1 1 d . U . . .
H3 H 0.855480 0.297728 0.329274 0.071 Uiso 1 1 calc R . . . .
C4 C 0.8417(16) 0.3304(4) 0.2399(8) 0.070(3) Uani 1 1 d D U . . .
C5 C 0.8558(14) 0.3658(4) 0.2195(8) 0.062(3) Uani 1 1 d . U . . .
H5 H 0.841099 0.371595 0.166228 0.074 Uiso 1 1 calc R . . . .
C6 C 0.8915(13) 0.3926(3) 0.2779(6) 0.047(2) Uani 1 1 d . U . . .
H6 H 0.904106 0.416686 0.265366 0.056 Uiso 1 1 calc R . . . .
C7 C 0.8052(16) 0.3013(4) 0.1762(8) 0.104(4) Uani 1 1 d D U . . .
C8 C 0.9491(10) 0.4126(2) 0.4175(6) 0.023(2) Uani 1 1 d . U . . .
C9 C 1.1095(11) 0.5075(3) 0.8079(6) 0.031(2) Uani 1 1 d . U . . .
C10 C 1.2555(13) 0.5050(3) 0.8699(6) 0.047(3) Uani 1 1 d . U . . .
H10 H 1.325446 0.489780 0.863903 0.057 Uiso 1 1 calc R . . . .
C11 C 1.2981(14) 0.5248(3) 0.9397(7) 0.058(3) Uani 1 1 d . U . . .
H11 H 1.398056 0.522996 0.981964 0.069 Uiso 1 1 calc R . . . .
C12 C 1.1993(14) 0.5471(3) 0.9500(6) 0.053(2) Uani 1 1 d D U . . .
C13 C 1.0537(13) 0.5491(3) 0.8884(6) 0.051(3) Uani 1 1 d . U . . .
H13A H 0.983305 0.563841 0.895153 0.061 Uiso 1 1 calc R . . . .
C14 C 1.0094(12) 0.5297(3) 0.8172(6) 0.044(2) Uani 1 1 d . U . . .
H14A H 0.909831 0.531780 0.774630 0.053 Uiso 1 1 calc R . . . .
C15 C 1.2449(15) 0.5697(3) 1.0246(7) 0.079(3) Uani 1 1 d D U . . .
C16 C 1.0629(11) 0.4866(2) 0.7307(6) 0.029(2) Uani 1 1 d . . . . .
C17 C 0.7762(13) 0.3727(3) 0.7461(7) 0.046(2) Uani 1 1 d . U . . .
C18 C 0.9032(14) 0.3694(3) 0.8204(7) 0.056(3) Uani 1 1 d . U . . .
H18 H 0.984660 0.385446 0.833734 0.067 Uiso 1 1 calc R . . . .
C19 C 0.9128(16) 0.3431(4) 0.8754(8) 0.066(3) Uani 1 1 d . U . . .
H19 H 0.999657 0.341647 0.926672 0.080 Uiso 1 1 calc R . . . .
C20 C 0.8000(17) 0.3194(4) 0.8570(8) 0.074(3) Uani 1 1 d D U . . .
C21 C 0.6764(17) 0.3209(4) 0.7830(9) 0.081(3) Uani 1 1 d . U . . .
H21 H 0.598870 0.303631 0.769162 0.097 Uiso 1 1 calc R . . . .
C22 C 0.6636(16) 0.3479(4) 0.7275(8) 0.071(3) Uani 1 1 d . U . . .
H22 H 0.576232 0.349085 0.676374 0.085 Uiso 1 1 calc R . . . .
C23 C 0.8065(16) 0.2902(4) 0.9150(8) 0.098(4) Uani 1 1 d D U . . .
C24 C 0.7636(13) 0.4004(3) 0.6852(6) 0.035(2) Uani 1 1 d . U . . .
C25 C 0.3802(7) 0.38663(14) 0.3039(4) 0.027(2) Uani 1 1 d . . . . .
C26 C 0.2403(6) 0.37848(18) 0.2403(4) 0.046(3) Uani 1 1 d G . . . .
H26 H 0.158370 0.394271 0.227595 0.055 Uiso 1 1 calc R . . . .
C27 C 0.2203(7) 0.3472(2) 0.1952(4) 0.069(3) Uani 1 1 d G U . . .
H27 H 0.124634 0.341671 0.151783 0.083 Uiso 1 1 calc R . . . .
C28 C 0.3401(9) 0.32414(17) 0.2138(5) 0.067(3) Uani 1 1 d DG U . . .
C29 C 0.4801(8) 0.33228(18) 0.2774(5) 0.063(3) Uani 1 1 d G U . . .
H29 H 0.561991 0.316494 0.290095 0.075 Uiso 1 1 calc R . . . .
C30 C 0.5001(6) 0.36353(18) 0.3224(4) 0.043(3) Uani 1 1 d G . . . .
H30 H 0.595731 0.369094 0.365908 0.051 Uiso 1 1 calc R . . . .
C31 C 0.3183(15) 0.2891(3) 0.1692(8) 0.088(4) Uani 1 1 d D U . . .
C32 C 0.3967(11) 0.4189(2) 0.3555(6) 0.026(2) Uani 1 1 d . . . . .
C33 C 0.4925(11) 0.4830(3) 0.2587(6) 0.032(2) Uani 1 1 d . U . . .
C34 C 0.3616(12) 0.4923(3) 0.1913(6) 0.048(3) Uani 1 1 d . U . . .
H34 H 0.305687 0.512609 0.192666 0.058 Uiso 1 1 calc R . . . .
C35 C 0.3127(14) 0.4714(4) 0.1212(7) 0.059(3) Uani 1 1 d . U . . .
H35 H 0.221329 0.477201 0.074796 0.070 Uiso 1 1 calc R . . . .
C36 C 0.3946(14) 0.4423(3) 0.1183(6) 0.055(3) Uani 1 1 d D U . . .
C37 C 0.5258(14) 0.4340(3) 0.1846(7) 0.053(3) Uani 1 1 d . U . . .
H37 H 0.582716 0.413936 0.182858 0.064 Uiso 1 1 calc R . . . .
C38 C 0.5762(12) 0.4546(3) 0.2543(6) 0.042(2) Uani 1 1 d . U . . .
H38 H 0.669675 0.449199 0.299697 0.051 Uiso 1 1 calc R . . . .
C39 C 0.3352(15) 0.4189(3) 0.0435(7) 0.079(4) Uani 1 1 d D U . . .
C40 C 0.5395(12) 0.5027(3) 0.3379(6) 0.030(2) Uani 1 1 d . U . . .
C41 C 1.2806(11) 0.3689(2) 0.5299(6) 0.0266(15) Uani 1 1 d . U . . .
C42 C 1.2797(12) 0.3388(2) 0.5729(6) 0.0358(18) Uani 1 1 d . U . . .
H42 H 1.277414 0.341545 0.623411 0.043 Uiso 1 1 calc R . . . .
C43 C 1.2820(13) 0.3048(3) 0.5439(7) 0.045(2) Uani 1 1 d . U . . .
H43 H 1.284970 0.284223 0.574872 0.054 Uiso 1 1 calc R . . . .
C44 C 1.2799(13) 0.3013(2) 0.4691(7) 0.0443(19) Uani 1 1 d D U . . .
C45 C 1.2759(12) 0.3310(3) 0.4247(6) 0.0387(18) Uani 1 1 d . U . . .
H45 H 1.272578 0.328383 0.372783 0.046 Uiso 1 1 calc R . . . .
C46 C 1.2768(11) 0.3651(2) 0.4557(6) 0.0340(18) Uani 1 1 d . U . . .
H46 H 1.274758 0.385800 0.425021 0.041 Uiso 1 1 calc R . . . .
C47 C 1.2843(13) 0.2648(2) 0.4357(7) 0.058(3) Uani 1 1 d D U . . .
C48 C 1.2773(9) 0.4056(2) 0.5603(5) 0.0185(17) Uani 1 1 d . U . . .
C49 C 1.2884(13) 0.3871(3) 0.7937(7) 0.053(3) Uani 1 1 d . U . . .
H49 H 1.317175 0.411623 0.798540 0.064 Uiso 1 1 calc R . . . .
C50 C 1.3789(15) 0.3640(3) 0.8534(8) 0.070(3) Uani 1 1 d . U . . .
H50 H 1.467228 0.372290 0.898727 0.084 Uiso 1 1 calc R . . . .
C51 C 1.3390(16) 0.3283(4) 0.8463(9) 0.073(3) Uani 1 1 d . U . . .
H51 H 1.400705 0.311271 0.885767 0.087 Uiso 1 1 calc R . . . .
C52 C 1.2078(14) 0.3178(3) 0.7806(8) 0.064(3) Uani 1 1 d . U . . .
H52 H 1.176371 0.293502 0.775741 0.076 Uiso 1 1 calc R . . . .
C53 C 1.1217(12) 0.3423(3) 0.7221(6) 0.037(2) Uani 1 1 d . U . . .
C54 C 0.9798(12) 0.3329(3) 0.6504(7) 0.039(2) Uani 1 1 d . U . . .
C55 C 0.9247(15) 0.2979(3) 0.6367(8) 0.063(3) Uani 1 1 d . U . . .
H55 H 0.979968 0.278963 0.672261 0.076 Uiso 1 1 calc R . . . .
C56 C 0.7885(15) 0.2915(4) 0.5704(8) 0.069(3) Uani 1 1 d . U . . .
H56 H 0.748578 0.267836 0.559910 0.083 Uiso 1 1 calc R . . . .
C57 C 0.7106(14) 0.3189(3) 0.5198(7) 0.056(3) Uani 1 1 d . U . . .
H57 H 0.615309 0.314943 0.474502 0.068 Uiso 1 1 calc R . . . .
C58 C 0.7741(12) 0.3524(3) 0.5364(6) 0.038(2) Uani 1 1 d . U . . .
H58 H 0.720198 0.371621 0.501264 0.046 Uiso 1 1 calc R . . . .

loop_
_atom_site_aniso_label
_atom_site_aniso_U_11
_atom_site_aniso_U_22
_atom_site_aniso_U_33
_atom_site_aniso_U_23
_atom_site_aniso_U_13
_atom_site_aniso_U_12
Dy1 0.0221(2) 0.0124(2) 0.0240(2) 0.00220(18) 0.0123(2) 0.00121(17)
Dy2 0.0189(2) 0.0124(2) 0.0244(2) 0.00177(18) 0.01120(19) 0.00137(17)
Dy3 0.0177(2) 0.0118(2) 0.0228(2) 0.00002(18) 0.01086(19) -0.00019(17)
F1 0.125(8) 0.085(7) 0.110(7) -0.032(6) 0.051(6) -0.011(6)
F1' 0.108(9) 0.097(9) 0.109(9) -0.027(7) 0.040(7) -0.015(7)
F2 0.122(8) 0.120(8) 0.110(7) -0.037(6) 0.041(6) -0.008(7)
F2' 0.122(6) 0.121(6) 0.120(6) -0.002(2) 0.056(3) 0.000(2)
F3 0.125(7) 0.111(8) 0.103(7) -0.040(6) 0.072(6) 0.003(6)
F3' 0.126(9) 0.102(9) 0.112(9) -0.024(7) 0.054(7) 0.005(7)
F4 0.173(7) 0.079(6) 0.093(6) -0.032(5) 0.032(5) 0.008(5)
F5 0.127(6) 0.140(7) 0.082(5) -0.043(5) 0.059(5) -0.004(5)
F6 0.108(6) 0.104(6) 0.061(5) -0.033(4) 0.016(4) -0.004(5)
F7 0.116(8) 0.109(8) 0.110(8) 0.034(7) 0.041(6) 0.005(7)
F7' 0.125(8) 0.112(8) 0.089(7) 0.029(6) 0.053(6) -0.006(7)
F8 0.123(8) 0.108(8) 0.083(7) 0.025(6) 0.061(6) -0.011(7)
F8' 0.118(8) 0.112(8) 0.109(8) 0.036(7) 0.052(6) -0.011(7)
F9 0.128(8) 0.091(8) 0.098(8) 0.032(6) 0.047(6) -0.007(7)
F9' 0.123(8) 0.094(8) 0.105(8) 0.028(6) 0.050(6) 0.004(7)
F10 0.127(11) 0.089(10) 0.133(12) -0.025(8) 0.053(8) -0.018(8)
F10' 0.099(11) 0.080(11) 0.097(11) -0.031(8) 0.022(8) -0.005(8)
F11 0.142(12) 0.127(12) 0.108(11) -0.041(8) 0.054(8) 0.007(8)
F11' 0.135(13) 0.127(13) 0.125(13) -0.037(9) 0.069(10) 0.018(9)
F12 0.104(10) 0.084(10) 0.110(10) -0.042(7) 0.046(8) 0.017(7)
F12' 0.157(15) 0.127(14) 0.144(14) -0.014(9) 0.058(10) 0.007(9)
F13 0.097(9) 0.093(10) 0.095(9) -0.034(7) 0.039(7) -0.028(7)
F13' 0.121(13) 0.089(12) 0.096(12) -0.023(8) 0.042(9) -0.007(9)
F14 0.132(11) 0.110(10) 0.057(8) -0.014(7) 0.037(7) -0.001(8)
F14' 0.112(13) 0.117(14) 0.100(13) -0.027(9) 0.038(9) -0.002(9)
F15 0.127(11) 0.106(10) 0.103(10) -0.046(7) 0.042(8) 0.016(8)
F15' 0.105(12) 0.111(13) 0.080(11) -0.031(8) 0.055(9) 0.002(8)
F16 0.083(9) 0.041(7) 0.105(10) -0.021(7) 0.024(7) -0.019(6)
F16' 0.113(12) 0.054(9) 0.080(10) 0.006(7) 0.032(8) -0.001(8)
F17 0.138(11) 0.074(9) 0.085(9) -0.015(7) 0.056(8) 0.006(8)
F17' 0.103(11) 0.065(10) 0.094(11) -0.028(8) 0.032(8) 0.011(8)
F18 0.097(10) 0.067(8) 0.100(10) -0.014(7) 0.037(7) 0.028(7)
F18' 0.087(10) 0.091(11) 0.109(12) -0.026(8) 0.053(8) 0.007(8)
O1 0.035(4) 0.026(4) 0.029(4) -0.006(3) 0.017(3) 0.000(3)
O2 0.040(4) 0.026(4) 0.035(4) -0.001(3) 0.014(4) -0.011(3)
O3 0.040(4) 0.023(4) 0.029(4) -0.005(3) 0.011(3) 0.006(3)
O4 0.024(4) 0.045(4) 0.025(4) 0.003(3) 0.009(3) -0.002(3)
O5 0.053(5) 0.029(4) 0.047(4) -0.001(3) 0.037(4) -0.006(3)
O6 0.045(5) 0.030(4) 0.048(5) 0.027(4) 0.028(4) 0.012(3)
O7 0.034(4) 0.033(4) 0.033(4) -0.004(3) 0.018(3) -0.004(3)
O8 0.034(4) 0.029(4) 0.020(4) 0.002(3) 0.004(3) -0.001(3)
O9 0.023(4) 0.027(4) 0.031(4) -0.010(3) 0.009(3) -0.006(3)
O10 0.048(5) 0.027(4) 0.035(4) -0.009(3) 0.014(4) 0.009(3)
O11 0.027(4) 0.007(3) 0.034(4) 0.004(3) 0.016(3) 0.000(3)
O12 0.025(4) 0.021(3) 0.037(4) 0.007(3) 0.017(3) 0.007(3)
O13 0.018(3) 0.012(3) 0.023(3) 0.000(3) 0.012(3) -0.003(3)
O14 0.025(4) 0.009(3) 0.021(3) 0.003(3) 0.010(3) 0.001(3)
O15 0.019(3) 0.010(3) 0.024(3) -0.007(3) 0.012(3) 0.000(3)
N1 0.032(5) 0.025(4) 0.033(5) 0.008(4) 0.014(4) 0.001(4)
N2 0.035(4) 0.018(4) 0.032(4) 0.004(3) 0.020(3) 0.000(3)
C1 0.031(4) 0.028(4) 0.044(5) -0.012(4) 0.023(4) -0.003(4)
C2 0.049(5) 0.031(5) 0.061(6) -0.014(5) 0.033(5) -0.009(4)
C3 0.064(6) 0.044(5) 0.078(6) -0.022(5) 0.039(5) -0.015(5)
C4 0.074(4) 0.067(4) 0.072(4) -0.019(4) 0.036(3) -0.003(4)
C5 0.072(6) 0.068(6) 0.053(5) -0.022(5) 0.035(5) -0.002(5)
C6 0.055(5) 0.046(5) 0.045(5) -0.014(5) 0.028(5) -0.004(5)
C7 0.105(5) 0.100(5) 0.104(5) -0.008(4) 0.046(4) -0.003(4)
C8 0.016(4) 0.015(4) 0.042(5) -0.001(4) 0.016(4) -0.002(3)
C9 0.036(5) 0.030(5) 0.022(4) -0.003(4) 0.008(4) -0.001(4)
C10 0.044(5) 0.050(5) 0.036(5) -0.017(5) 0.009(4) 0.006(5)
C11 0.050(6) 0.066(6) 0.042(5) -0.020(5) 0.007(5) -0.001(5)
C12 0.063(5) 0.055(5) 0.037(5) -0.014(4) 0.020(4) -0.005(5)
C13 0.056(6) 0.053(6) 0.039(5) -0.012(5) 0.019(4) 0.007(5)
C14 0.041(5) 0.048(5) 0.032(5) -0.010(4) 0.008(4) 0.011(4)
C15 0.095(7) 0.073(7) 0.059(6) -0.022(6) 0.027(6) 0.005(6)
C16 0.034(6) 0.022(5) 0.039(6) 0.007(5) 0.022(5) -0.007(5)
C17 0.052(5) 0.049(5) 0.049(5) 0.017(4) 0.033(4) -0.001(4)
C18 0.059(6) 0.069(6) 0.046(5) 0.017(5) 0.030(5) -0.004(5)
C19 0.069(6) 0.081(7) 0.051(6) 0.026(5) 0.028(5) 0.006(6)
C20 0.077(6) 0.081(6) 0.070(5) 0.032(5) 0.039(5) -0.001(5)
C21 0.077(5) 0.078(5) 0.083(5) 0.022(4) 0.033(4) -0.013(4)
C22 0.068(5) 0.067(5) 0.072(4) 0.020(4) 0.027(4) -0.012(4)
C23 0.100(5) 0.101(5) 0.096(5) 0.014(4) 0.047(4) 0.000(4)
C24 0.046(6) 0.036(5) 0.044(6) 0.005(5) 0.039(5) 0.003(5)
C25 0.033(6) 0.025(5) 0.026(5) -0.006(4) 0.016(5) -0.007(4)
C26 0.038(7) 0.047(7) 0.038(7) -0.018(6) 0.005(6) -0.001(5)
C27 0.058(7) 0.065(7) 0.066(7) -0.026(6) 0.013(6) -0.010(6)
C28 0.063(6) 0.058(6) 0.073(6) -0.033(5) 0.023(5) 0.001(5)
C29 0.050(7) 0.055(7) 0.075(7) -0.032(6) 0.022(6) 0.008(6)
C30 0.039(7) 0.039(6) 0.042(7) -0.019(5) 0.012(6) 0.002(5)
C31 0.085(5) 0.084(6) 0.088(5) -0.009(4) 0.034(4) 0.001(4)
C32 0.027(6) 0.023(5) 0.036(6) -0.005(5) 0.021(5) -0.004(4)
C33 0.035(4) 0.040(5) 0.025(4) -0.001(4) 0.018(4) -0.002(4)
C34 0.044(5) 0.056(6) 0.031(5) -0.011(5) 0.006(4) 0.000(5)
C35 0.055(6) 0.072(6) 0.033(5) -0.005(5) 0.006(5) -0.005(5)
C36 0.065(6) 0.063(6) 0.039(5) -0.016(5) 0.026(4) -0.009(5)
C37 0.057(6) 0.057(6) 0.047(5) -0.016(5) 0.026(5) 0.007(5)
C38 0.043(5) 0.045(5) 0.037(5) -0.003(4) 0.016(4) 0.000(4)
C39 0.088(8) 0.082(8) 0.058(7) -0.012(7) 0.026(7) -0.007(7)
C40 0.037(5) 0.033(5) 0.024(5) 0.000(4) 0.017(4) -0.014(4)
C41 0.035(3) 0.017(3) 0.034(3) 0.001(3) 0.021(3) -0.002(3)
C42 0.050(4) 0.021(3) 0.040(4) 0.003(3) 0.025(3) -0.002(3)
C43 0.065(4) 0.022(3) 0.049(4) 0.002(3) 0.027(4) -0.002(3)
C44 0.066(4) 0.021(3) 0.052(4) -0.004(3) 0.033(3) -0.004(3)
C45 0.059(4) 0.020(3) 0.047(4) -0.002(3) 0.033(3) -0.003(3)
C46 0.049(4) 0.017(3) 0.042(4) 0.001(3) 0.027(3) -0.003(3)
C47 0.079(5) 0.031(5) 0.063(5) -0.004(4) 0.030(5) -0.007(5)
C48 0.019(2) 0.017(2) 0.020(2) 0.0038(17) 0.0098(17) -0.0008(17)
C49 0.053(7) 0.040(6) 0.046(6) 0.018(5) 0.007(5) 0.004(5)
C50 0.066(6) 0.052(6) 0.062(6) 0.020(5) 0.003(5) -0.002(5)
C51 0.070(5) 0.058(4) 0.070(5) 0.016(4) 0.016(4) 0.001(4)
C52 0.064(6) 0.036(5) 0.064(6) 0.023(5) 0.006(5) 0.003(5)
C53 0.047(6) 0.022(5) 0.042(6) 0.018(4) 0.020(5) 0.002(4)
C54 0.042(5) 0.028(5) 0.047(5) 0.002(4) 0.019(4) -0.004(4)
C55 0.063(4) 0.046(4) 0.065(4) 0.007(4) 0.015(3) -0.003(4)
C56 0.069(5) 0.053(4) 0.069(5) 0.006(4) 0.017(3) -0.008(4)
C57 0.055(6) 0.039(5) 0.054(6) 0.007(5) 0.007(5) -0.015(5)
C58 0.042(5) 0.029(5) 0.042(5) 0.005(4) 0.018(4) -0.006(4)

loop_
_atom_type_symbol
_atom_type_description
_atom_type_scat_dispersion_real
_atom_type_scat_dispersion_imag
_atom_type_scat_source
C C 0.0030 0.0020 'International Tables Vol C Tables 4.2.6.8 and 6.1.1.4'
H H 0.0000 0.0000 'International Tables Vol C Tables 4.2.6.8 and 6.1.1.4'
Dy Dy -0.1890 4.4100 'International Tables Vol C Tables 4.2.6.8 and 6.1.1.4'
F F 0.0170 0.0100 'International Tables Vol C Tables 4.2.6.8 and 6.1.1.4'
N N 0.0060 0.0030 'International Tables Vol C Tables 4.2.6.8 and 6.1.1.4'
O O 0.0110 0.0060 'International Tables Vol C Tables 4.2.6.8 and 6.1.1.4'

loop_
_geom_angle_atom_site_label_1
_geom_angle_atom_site_label_2
_geom_angle_atom_site_label_3
_geom_angle
_geom_angle_site_symmetry_1
_geom_angle_site_symmetry_3
Dy3 Dy1 H13 49.9(15) . .
O1 Dy1 Dy3 86.45(15) . .
O1 Dy1 H13 94.7(12) . .
O1 Dy1 N1 114.7(2) . .
O1 Dy1 N2 71.3(2) . .
O3 Dy1 Dy3 79.60(15) . .
O3 Dy1 O1 150.8(2) . .
O3 Dy1 O5 77.4(2) . .
O3 Dy1 O12 88.8(2) . .
O3 Dy1 O13 74.0(2) . .
O3 Dy1 H13 56.9(11) . .
O3 Dy1 N1 79.1(2) . .
O3 Dy1 N2 135.5(2) . .
O5 Dy1 Dy3 95.59(16) . .
O5 Dy1 O1 129.8(2) . .
O5 Dy1 O13 129.1(2) . .
O5 Dy1 H13 124.3(18) . .
O5 Dy1 N1 75.3(2) . .
O5 Dy1 N2 71.9(2) . .
O12 Dy1 Dy3 114.47(14) . .
O12 Dy1 O1 73.8(2) . .
O12 Dy1 O5 144.2(2) . .
O12 Dy1 O13 76.21(19) . .
O12 Dy1 H13 70.0(19) . .
O12 Dy1 N1 69.7(2) . .
O12 Dy1 N2 97.5(2) . .
O13 Dy1 Dy3 38.47(13) . .
O13 Dy1 O1 79.1(2) . .
O13 Dy1 H13 19.1(7) . .
O13 Dy1 N1 136.6(2) . .
O13 Dy1 N2 150.2(2) . .
O14 Dy1 Dy3 39.71(14) . .
O14 Dy1 O1 72.5(2) . .
O14 Dy1 O3 109.7(2) . .
O14 Dy1 O5 77.7(2) . .
O14 Dy1 O12 138.0(2) . .
O14 Dy1 O13 73.55(19) . .
O14 Dy1 H13 88.7(13) . .
O14 Dy1 N1 148.9(2) . .
O14 Dy1 N2 94.6(2) . .
N1 Dy1 Dy3 158.21(18) . .
N1 Dy1 H13 119.4(11) . .
N2 Dy1 Dy3 134.07(18) . .
N2 Dy1 H13 163.7(17) . .
N2 Dy1 N1 62.5(3) . .
Dy2 Dy2 Dy3 59.110(12) 3_666 3_666
Dy3 Dy2 Dy2 61.755(12) . 3_666
Dy3 Dy2 Dy3 120.865(12) . 3_666
O6 Dy2 Dy2 166.42(18) . 3_666
O6 Dy2 Dy3 117.12(18) . .
O6 Dy2 Dy3 120.20(17) . 3_666
O6 Dy2 O7 79.6(2) . 3_666
O6 Dy2 O9 91.9(2) . .
O6 Dy2 O11 81.8(2) . 1_455
O6 Dy2 O14 86.1(2) . .
O6 Dy2 O15 150.3(2) . 3_666
O6 Dy2 O15 135.0(2) . .
O7 Dy2 Dy2 87.45(16) 3_666 3_666
O7 Dy2 Dy3 75.08(17) 3_666 3_666
O7 Dy2 Dy3 102.70(16) 3_666 .
O7 Dy2 O9 162.7(2) 3_666 .
O7 Dy2 O11 77.0(2) 3_666 1_455
O7 Dy2 O14 121.6(2) 3_666 .
O7 Dy2 O15 98.4(2) 3_666 3_666
O9 Dy2 Dy2 101.70(16) . 3_666
O9 Dy2 Dy3 94.55(15) . .
O9 Dy2 Dy3 96.91(15) . 3_666
O9 Dy2 O11 86.98(19) . 1_455
O9 Dy2 O14 72.1(2) . .
O11 Dy2 Dy2 99.30(12) 1_455 3_666
O11 Dy2 Dy3 40.25(12) 1_455 3_666
O11 Dy2 Dy3 160.93(12) 1_455 .
O14 Dy2 Dy2 97.48(13) . 3_666
O14 Dy2 Dy3 152.38(13) . 3_666
O14 Dy2 Dy3 38.80(13) . .
O14 Dy2 O11 155.46(19) . 1_455
O15 Dy2 Dy2 35.70(13) 3_666 3_666
O15 Dy2 Dy2 36.01(14) . 3_666
O15 Dy2 Dy3 92.37(13) 3_666 .
O15 Dy2 Dy3 33.74(13) 3_666 3_666
O15 Dy2 Dy3 35.74(13) . .
O15 Dy2 Dy3 90.15(14) . 3_666
O15 Dy2 O7 77.3(2) . 3_666
O15 Dy2 O9 81.6(2) 3_666 .
O15 Dy2 O9 118.5(2) . .
O15 Dy2 O11 128.59(18) . 1_455
O15 Dy2 O11 69.01(18) 3_666 1_455
O15 Dy2 O14 74.27(19) . .
O15 Dy2 O14 118.64(19) 3_666 .
O15 Dy2 O15 71.7(2) . 3_666
Dy1 Dy3 Dy2 129.246(13) . 3_666
Dy1 Dy3 Dy2 70.114(11) . .
Dy1 Dy3 Dy3 70.844(13) . 3_766
Dy2 Dy3 Dy2 59.133(12) . 3_666
Dy2 Dy3 Dy3 130.502(17) . 3_766
Dy3 Dy3 Dy2 146.658(18) 3_766 3_666
O2 Dy3 Dy1 110.45(17) 3_766 .
O2 Dy3 Dy2 141.64(16) 3_766 .
O2 Dy3 Dy2 109.00(17) 3_766 3_666
O2 Dy3 Dy3 80.87(17) 3_766 3_766
O2 Dy3 O4 76.7(2) 3_766 .
O2 Dy3 O8 142.5(2) 3_766 .
O2 Dy3 O11 76.7(2) 3_766 3_766
O2 Dy3 O13 80.2(2) 3_766 3_766
O2 Dy3 O13 84.9(2) 3_766 .
O2 Dy3 O14 146.2(2) 3_766 .
O2 Dy3 O15 113.1(2) 3_766 .
O4 Dy3 Dy1 54.54(16) . .
O4 Dy3 Dy2 107.15(15) . 3_666
O4 Dy3 Dy2 73.57(15) . .
O4 Dy3 Dy3 106.11(15) . 3_766
O4 Dy3 O11 121.2(2) . 3_766
O4 Dy3 O14 72.8(2) . .
O8 Dy3 Dy1 100.45(15) . .
O8 Dy3 Dy2 62.41(16) . 3_666
O8 Dy3 Dy2 68.69(15) . .
O8 Dy3 Dy3 90.01(16) . 3_766
O8 Dy3 O4 140.4(2) . .
O8 Dy3 O11 76.7(2) . 3_766
O8 Dy3 O14 70.2(2) . .
O11 Dy3 Dy1 168.58(12) 3_766 .
O11 Dy3 Dy2 39.63(12) 3_766 3_666
O11 Dy3 Dy2 98.71(12) 3_766 .
O11 Dy3 Dy3 119.90(12) 3_766 3_766
O13 Dy3 Dy1 39.00(13) . .
O13 Dy3 Dy1 104.48(14) 3_766 .
O13 Dy3 Dy2 165.84(13) . 3_666
O13 Dy3 Dy2 137.93(14) 3_766 .
O13 Dy3 Dy2 108.40(13) . .
O13 Dy3 Dy2 112.61(14) 3_766 3_666
O13 Dy3 Dy3 35.90(14) 3_766 3_766
O13 Dy3 Dy3 35.41(13) . 3_766
O13 Dy3 O4 72.9(2) . .
O13 Dy3 O4 138.7(2) 3_766 .
O13 Dy3 O8 108.1(2) . .
O13 Dy3 O8 71.7(2) 3_766 .
O13 Dy3 O11 152.42(18) . 3_766
O13 Dy3 O11 85.29(18) 3_766 3_766
O13 Dy3 O13 71.3(2) 3_766 .
O13 Dy3 O14 114.29(19) 3_766 .
O13 Dy3 O14 72.53(19) . .
O14 Dy3 Dy1 38.07(14) . .
O14 Dy3 Dy2 37.57(13) . .
O14 Dy3 Dy2 93.80(14) . 3_666
O14 Dy3 Dy3 93.77(13) . 3_766
O14 Dy3 O11 132.41(19) . 3_766
O15 Dy3 Dy1 100.08(14) . .
O15 Dy3 Dy2 33.92(14) . 3_666
O15 Dy3 Dy2 35.63(13) . .
O15 Dy3 Dy3 165.68(13) . 3_766
O15 Dy3 O4 75.5(2) . .
O15 Dy3 O8 80.6(2) . .
O15 Dy3 O11 68.61(18) . 3_766
O15 Dy3 O13 145.7(2) . 3_766
O15 Dy3 O13 138.53(19) . .
O15 Dy3 O14 72.93(19) . .
C8 O1 Dy1 144.4(6) . .
C8 O2 Dy3 139.4(6) . 3_766
C16 O3 Dy1 109.8(6) . .
C16 O4 Dy3 140.8(6) . .
C24 O5 Dy1 133.3(6) . .
C24 O6 Dy2 125.1(6) . .
C40 O7 Dy2 125.6(6) . 3_666
C40 O8 Dy3 143.7(6) . .
C32 O9 Dy2 133.1(6) . .
Dy2 O11 Dy3 100.12(18) 1_655 3_766
C48 O11 Dy2 129.6(5) . 1_655
C48 O11 Dy3 126.8(5) . 3_766
C48 O12 Dy1 136.5(6) . .
Dy1 O13 H13 92(6) . .
Dy3 O13 Dy1 134.8(2) 3_766 .
Dy3 O13 Dy1 102.5(2) . .
Dy3 O13 Dy3 108.7(2) 3_766 .
Dy3 O13 H13 117(6) . .
Dy3 O13 H13 102(6) 3_766 .
Dy1 O14 Dy2 131.9(2) . .
Dy1 O14 Dy3 102.2(2) . .
Dy1 O14 H14 108(6) . .
Dy2 O14 Dy3 103.6(2) . .
Dy2 O14 H14 96(6) . .
Dy3 O14 H14 116(6) . .
Dy2 O15 Dy2 108.3(2) . 3_666
Dy2 O15 Dy3 108.6(2) . .
Dy2 O15 H15 101(6) 3_666 .
Dy2 O15 H15 120(6) . .
Dy3 O15 Dy2 112.3(2) . 3_666
Dy3 O15 H15 106(6) . .
C49 N1 Dy1 120.0(7) . .
C49 N1 C53 117.5(9) . .
C53 N1 Dy1 122.5(7) . .
C54 N2 Dy1 122.5(7) . .
C58 N2 Dy1 119.3(6) . .
C58 N2 C54 118.3(8) . .
C2 C1 C6 120.3(10) . .
C2 C1 C8 120.5(9) . .
C6 C1 C8 119.1(9) . .
C1 C2 H2 120.0 . .
C1 C2 C3 119.9(11) . .
C3 C2 H2 120.0 . .
C2 C3 H3 119.8 . .
C4 C3 C2 120.4(12) . .
C4 C3 H3 119.8 . .
C3 C4 C5 120.6(11) . .
C3 C4 C7 120.5(13) . .
C5 C4 C7 118.9(12) . .
C4 C5 H5 120.3 . .
C6 C5 C4 119.3(12) . .
C6 C5 H5 120.3 . .
C1 C6 C5 119.4(11) . .
C1 C6 H6 120.3 . .
C5 C6 H6 120.3 . .
F1 C7 C4 110.0(12) . .
F1' C7 F2' 108.5(15) . .
F1' C7 F3' 109.8(15) . .
F1' C7 C4 116.4(16) . .
F2 C7 F1 107.0(13) . .
F2 C7 C4 110.2(13) . .
F2' C7 F3' 104.6(14) . .
F2' C7 C4 111.2(17) . .
F3 C7 F1 106.8(13) . .
F3 C7 F2 106.6(13) . .
F3 C7 C4 115.8(13) . .
F3' C7 C4 105.7(15) . .
O1 C8 C1 116.8(8) . .
O2 C8 O1 124.6(8) . .
O2 C8 C1 118.6(8) . .
C10 C9 C16 120.0(9) . .
C14 C9 C10 119.6(9) . .
C14 C9 C16 120.3(9) . .
C9 C10 H10 120.2 . .
C11 C10 C9 119.6(10) . .
C11 C10 H10 120.2 . .
C10 C11 H11 119.3 . .
C10 C11 C12 121.4(11) . .
C12 C11 H11 119.3 . .
C11 C12 C13 118.5(10) . .
C11 C12 C15 122.2(11) . .
C13 C12 C15 119.3(11) . .
C12 C13 H13A 119.6 . .
C14 C13 C12 120.8(11) . .
C14 C13 H13A 119.6 . .
C9 C14 C13 119.9(10) . .
C9 C14 H14A 120.0 . .
C13 C14 H14A 120.0 . .
F4 C15 F5 107.6(11) . .
F4 C15 F6 107.2(11) . .
F4 C15 C12 112.4(11) . .
F5 C15 C12 110.8(11) . .
F6 C15 F5 105.2(10) . .
F6 C15 C12 113.2(11) . .
O3 C16 O4 123.8(9) . .
O3 C16 C9 118.4(9) . .
O4 C16 C9 117.8(9) . .
C18 C17 C24 121.9(10) . .
C22 C17 C18 117.9(11) . .
C22 C17 C24 120.2(11) . .
C17 C18 H18 119.7 . .
C19 C18 C17 120.7(12) . .
C19 C18 H18 119.7 . .
C18 C19 H19 119.6 . .
C20 C19 C18 120.8(13) . .
C20 C19 H19 119.6 . .
C19 C20 C21 120.0(12) . .
C19 C20 C23 122.4(13) . .
C21 C20 C23 117.6(13) . .
C20 C21 H21 120.1 . .
C20 C21 C22 119.9(14) . .
C22 C21 H21 120.1 . .
C17 C22 C21 120.7(13) . .
C17 C22 H22 119.6 . .
C21 C22 H22 119.6 . .
F7 C23 F8 110.3(14) . .
F7 C23 F9 105.4(13) . .
F7 C23 C20 116.2(15) . .
F7' C23 C20 107.7(13) . .
F8 C23 F9 103.2(13) . .
F8 C23 C20 110.0(13) . .
F8' C23 F7' 105.4(13) . .
F8' C23 F9' 111.5(14) . .
F8' C23 C20 115.4(14) . .
F9 C23 C20 110.8(13) . .
F9' C23 F7' 104.4(13) . .
F9' C23 C20 111.6(13) . .
O5 C24 O6 125.1(9) . .
O5 C24 C17 118.7(10) . .
O6 C24 C17 116.2(9) . .
C26 C25 C30 120.0 . .
C26 C25 C32 119.1(6) . .
C30 C25 C32 120.7(6) . .
C25 C26 H26 120.0 . .
C27 C26 C25 120.0 . .
C27 C26 H26 120.0 . .
C26 C27 H27 120.0 . .
C28 C27 C26 120.0 . .
C28 C27 H27 120.0 . .
C27 C28 C29 120.0 . .
C27 C28 C31 120.7(7) . .
C29 C28 C31 119.2(7) . .
C28 C29 H29 120.0 . .
C28 C29 C30 120.0 . .
C30 C29 H29 120.0 . .
C25 C30 H30 120.0 . .
C29 C30 C25 120.0 . .
C29 C30 H30 120.0 . .
F10 C31 F11 105.3(13) . .
F10 C31 C28 112.5(12) . .
F10' C31 F11' 109.1(14) . .
F10' C31 F12' 105.9(14) . .
F10' C31 C28 116.0(13) . .
F11 C31 C28 106.3(12) . .
F11' C31 F12' 105.8(14) . .
F11' C31 C28 109.7(14) . .
F12 C31 F10 110.5(13) . .
F12 C31 F11 105.3(12) . .
F12 C31 C28 116.0(11) . .
F12' C31 C28 109.8(14) . .
O9 C32 C25 118.5(8) . .
O10 C32 O9 123.5(8) . .
O10 C32 C25 117.8(8) . .
C34 C33 C40 119.8(9) . .
C38 C33 C34 119.8(9) . .
C38 C33 C40 120.3(9) . .
C33 C34 H34 120.6 . .
C33 C34 C35 118.7(11) . .
C35 C34 H34 120.6 . .
C34 C35 H35 119.5 . .
C36 C35 C34 121.0(11) . .
C36 C35 H35 119.5 . .
C35 C36 C39 120.0(12) . .
C37 C36 C35 119.7(10) . .
C37 C36 C39 120.3(11) . .
C36 C37 H37 120.0 . .
C36 C37 C38 120.0(11) . .
C38 C37 H37 120.0 . .
C33 C38 C37 120.7(11) . .
C33 C38 H38 119.7 . .
C37 C38 H38 119.7 . .
F13 C39 F15 103.5(12) . .
F13 C39 C36 113.3(11) . .
F13' C39 F14' 106.5(14) . .
F13' C39 F15' 109.7(14) . .
F13' C39 C36 115.8(14) . .
F14 C39 F13 110.0(12) . .
F14 C39 F15 104.6(12) . .
F14 C39 C36 112.9(12) . .
F14' C39 C36 111.1(14) . .
F15 C39 C36 111.9(12) . .
F15' C39 F14' 101.4(13) . .
F15' C39 C36 111.3(13) . .
O7 C40 O8 125.5(9) . .
O7 C40 C33 116.9(9) . .
O8 C40 C33 117.5(9) . .
C42 C41 C48 121.5(8) . .
C46 C41 C42 119.6(9) . .
C46 C41 C48 118.7(8) . .
C41 C42 H42 119.4 . .
C41 C42 C43 121.1(9) . .
C43 C42 H42 119.4 . .
C42 C43 H43 120.6 . .
C42 C43 C44 118.8(9) . .
C44 C43 H43 120.6 . .
C43 C44 C47 120.5(9) . .
C45 C44 C43 120.5(9) . .
C45 C44 C47 118.9(9) . .
C44 C45 H45 120.0 . .
C44 C45 C46 119.9(9) . .
C46 C45 H45 120.0 . .
C41 C46 C45 120.0(9) . .
C41 C46 H46 120.0 . .
C45 C46 H46 120.0 . .
F16 C47 F18 102.1(11) . .
F16 C47 C44 111.6(11) . .
F16' C47 F17' 104.4(12) . .
F16' C47 F18' 110.1(13) . .
F16' C47 C44 116.7(12) . .
F17 C47 F16 110.6(12) . .
F17 C47 F18 106.4(12) . .
F17 C47 C44 116.8(11) . .
F17' C47 C44 108.1(11) . .
F18 C47 C44 108.1(10) . .
F18' C47 F17' 101.7(12) . .
F18' C47 C44 114.2(12) . .
O11 C48 C41 118.4(7) . .
O12 C48 O11 121.9(8) . .
O12 C48 C41 119.5(7) . .
N1 C49 H49 118.0 . .
N1 C49 C50 123.9(12) . .
C50 C49 H49 118.0 . .
C49 C50 H50 120.8 . .
C49 C50 C51 118.4(13) . .
C51 C50 H50 120.8 . .
C50 C51 H51 120.8 . .
C52 C51 C50 118.5(13) . .
C52 C51 H51 120.8 . .
C51 C52 H52 119.7 . .
C53 C52 C51 120.5(12) . .
C53 C52 H52 119.7 . .
N1 C53 C52 121.2(10) . .
N1 C53 C54 115.5(9) . .
C52 C53 C54 123.3(10) . .
N2 C54 C53 116.8(9) . .
N2 C54 C55 121.5(10) . .
C55 C54 C53 121.6(10) . .
C54 C55 H55 120.8 . .
C56 C55 C54 118.3(12) . .
C56 C55 H55 120.8 . .
C55 C56 H56 119.9 . .
C57 C56 C55 120.2(13) . .
C57 C56 H56 119.9 . .
C56 C57 H57 121.1 . .
C56 C57 C58 117.8(12) . .
C58 C57 H57 121.1 . .
N2 C58 C57 123.7(10) . .
N2 C58 H58 118.2 . .
C57 C58 H58 118.2 . .

loop_
_geom_bond_atom_site_label_1
_geom_bond_atom_site_label_2
_geom_bond_distance
_geom_bond_site_symmetry_2
Dy1 Dy3 3.7004(6) .
Dy1 O1 2.395(6) .
Dy1 O3 2.348(6) .
Dy1 O5 2.372(6) .
Dy1 O12 2.357(6) .
Dy1 O13 2.385(5) .
Dy1 H13 2.56(8) .
Dy1 O14 2.335(6) .
Dy1 N1 2.563(8) .
Dy1 N2 2.556(7) .
Dy2 Dy2 3.7523(8) 3_666
Dy2 Dy3 3.7515(6) .
Dy2 Dy3 3.8510(6) 3_666
Dy2 O6 2.288(6) .
Dy2 O7 2.317(6) 3_666
Dy2 O9 2.338(6) .
Dy2 O11 2.495(6) 1_455
Dy2 O14 2.353(6) .
Dy2 O15 2.306(5) .
Dy2 O15 2.324(6) 3_666
Dy3 Dy3 3.8097(8) 3_766
Dy3 O2 2.308(6) 3_766
Dy3 O4 2.393(6) .
Dy3 O8 2.383(6) .
Dy3 O11 2.527(5) 3_766
Dy3 O13 2.330(5) 3_766
Dy3 O13 2.358(6) .
Dy3 O14 2.419(5) .
Dy3 O15 2.312(5) .
F1 C7 1.358(14) .
F1' C7 1.281(15) .
F2 C7 1.331(14) .
F2' C7 1.315(16) .
F3 C7 1.270(14) .
F3' C7 1.344(16) .
F4 C15 1.295(13) .
F5 C15 1.324(13) .
F6 C15 1.322(13) .
F7 C23 1.275(15) .
F7' C23 1.369(14) .
F8 C23 1.305(15) .
F8' C23 1.291(14) .
F9 C23 1.372(15) .
F9' C23 1.292(14) .
F10 C31 1.310(14) .
F10' C31 1.286(15) .
F11 C31 1.345(14) .
F11' C31 1.295(15) .
F12 C31 1.288(14) .
F12' C31 1.360(16) .
F13 C39 1.313(13) .
F13' C39 1.272(15) .
F14 C39 1.286(13) .
F14' C39 1.368(15) .
F15 C39 1.367(14) .
F15' C39 1.323(15) .
F16 C47 1.311(13) .
F16' C47 1.269(14) .
F17 C47 1.279(13) .
F17' C47 1.379(14) .
F18 C47 1.371(13) .
F18' C47 1.316(14) .
O1 C8 1.256(10) .
O2 C8 1.249(10) .
O3 C16 1.259(11) .
O4 C16 1.259(11) .
O5 C24 1.249(12) .
O6 C24 1.263(12) .
O7 C40 1.250(11) .
O8 C40 1.262(11) .
O9 C32 1.270(11) .
O10 C32 1.246(11) .
O11 C48 1.277(9) .
O12 C48 1.264(9) .
O13 H13 0.838(11) .
O14 H14 0.837(10) .
O15 H15 0.839(10) .
N1 C49 1.347(13) .
N1 C53 1.347(12) .
N2 C54 1.335(12) .
N2 C58 1.330(12) .
C1 C2 1.377(14) .
C1 C6 1.387(14) .
C1 C8 1.495(13) .
C2 H2 0.9500 .
C2 C3 1.384(15) .
C3 H3 0.9500 .
C3 C4 1.354(17) .
C4 C5 1.399(18) .
C4 C7 1.513(9) .
C5 H5 0.9500 .
C5 C6 1.388(15) .
C6 H6 0.9500 .
C9 C10 1.389(14) .
C9 C14 1.374(13) .
C9 C16 1.498(13) .
C10 H10 0.9500 .
C10 C11 1.372(14) .
C11 H11 0.9500 .
C11 C12 1.375(15) .
C12 C13 1.383(15) .
C12 C15 1.494(9) .
C13 H13A 0.9500 .
C13 C14 1.382(14) .
C14 H14A 0.9500 .
C17 C18 1.385(15) .
C17 C22 1.377(16) .
C17 C24 1.489(14) .
C18 H18 0.9500 .
C18 C19 1.383(15) .
C19 H19 0.9500 .
C19 C20 1.352(18) .
C20 C21 1.361(18) .
C20 C23 1.507(9) .
C21 H21 0.9500 .
C21 C22 1.399(17) .
C22 H22 0.9500 .
C25 C26 1.3900 .
C25 C30 1.3900 .
C25 C32 1.495(10) .
C26 H26 0.9500 .
C26 C27 1.3900 .
C27 H27 0.9500 .
C27 C28 1.3900 .
C28 C29 1.3900 .
C28 C31 1.506(9) .
C29 H29 0.9500 .
C29 C30 1.3900 .
C30 H30 0.9500 .
C33 C34 1.376(14) .
C33 C38 1.376(14) .
C33 C40 1.508(13) .
C34 H34 0.9500 .
C34 C35 1.393(15) .
C35 H35 0.9500 .
C35 C36 1.375(16) .
C36 C37 1.361(16) .
C36 C39 1.506(9) .
C37 H37 0.9500 .
C37 C38 1.381(14) .
C38 H38 0.9500 .
C41 C42 1.374(12) .
C41 C46 1.362(12) .
C41 C48 1.483(12) .
C42 H42 0.9500 .
C42 C43 1.379(13) .
C43 H43 0.9500 .
C43 C44 1.379(14) .
C44 C45 1.366(13) .
C44 C47 1.501(8) .
C45 H45 0.9500 .
C45 C46 1.391(13) .
C46 H46 0.9500 .
C49 H49 0.9500 .
C49 C50 1.364(15) .
C50 H50 0.9500 .
C50 C51 1.377(17) .
C51 H51 0.9500 .
C51 C52 1.375(17) .
C52 H52 0.9500 .
C52 C53 1.375(14) .
C53 C54 1.475(14) .
C54 C55 1.394(15) .
C55 H55 0.9500 .
C55 C56 1.375(17) .
C56 H56 0.9500 .
C56 C57 1.363(16) .
C57 H57 0.9500 .
C57 C58 1.370(14) .
C58 H58 0.9500 .

loop_
_geom_torsion_atom_site_label_1
_geom_torsion_atom_site_label_2
_geom_torsion_atom_site_label_3
_geom_torsion_atom_site_label_4
_geom_torsion
_geom_torsion_site_symmetry_1
Dy1 O1 C8 O2 -13.9(16) .
Dy1 O1 C8 C1 166.6(7) .
Dy1 O3 C16 O4 -16.9(10) .
Dy1 O3 C16 C9 162.5(6) .
Dy1 O5 C24 O6 -56.9(14) .
Dy1 O5 C24 C17 120.0(9) .
Dy1 O12 C48 O11 81.5(11) .
Dy1 O12 C48 C41 -93.9(10) .
Dy1 N1 C49 C50 -177.1(10) .
Dy1 N1 C53 C52 177.5(9) .
Dy1 N1 C53 C54 -4.5(12) .
Dy1 N2 C54 C53 2.5(12) .
Dy1 N2 C54 C55 -177.1(9) .
Dy1 N2 C58 C57 178.6(9) .
Dy2 O6 C24 O5 -24.3(13) .
Dy2 O6 C24 C17 158.7(7) .
Dy2 O7 C40 O8 -16.9(13) 3_666
Dy2 O7 C40 C33 158.7(6) 3_666
Dy2 O9 C32 O10 14.8(13) .
Dy2 O9 C32 C25 -160.4(5) .
Dy2 O11 C48 O12 108.0(8) 1_655
Dy2 O11 C48 C41 -76.5(10) 1_655
Dy3 O2 C8 O1 37.5(14) 3_766
Dy3 O2 C8 C1 -143.0(8) 3_766
Dy3 O4 C16 O3 -53.8(14) .
Dy3 O4 C16 C9 126.8(9) .
Dy3 O8 C40 O7 -19.9(16) .
Dy3 O8 C40 C33 164.6(7) .
Dy3 O11 C48 O12 -46.9(11) 3_766
Dy3 O11 C48 C41 128.6(7) 3_766
N1 C49 C50 C51 1(2) .
N1 C53 C54 N2 1.3(14) .
N1 C53 C54 C55 -179.2(10) .
N2 C54 C55 C56 -3.2(18) .
C1 C2 C3 C4 -1.7(19) .
C2 C1 C6 C5 1.7(17) .
C2 C1 C8 O1 -12.8(14) .
C2 C1 C8 O2 167.7(9) .
C2 C3 C4 C5 2(2) .
C2 C3 C4 C7 -179.2(12) .
C3 C4 C5 C6 0(2) .
C3 C4 C7 F1 5(2) .
C3 C4 C7 F1' 49(2) .
C3 C4 C7 F2 122.6(17) .
C3 C4 C7 F2' 174.1(19) .
C3 C4 C7 F3 -116.4(18) .
C3 C4 C7 F3' -73(2) .
C4 C5 C6 C1 -1.7(19) .
C5 C4 C7 F1 -176.2(15) .
C5 C4 C7 F1' -132(2) .
C5 C4 C7 F2 -58.4(19) .
C5 C4 C7 F2' -7(2) .
C5 C4 C7 F3 63(2) .
C5 C4 C7 F3' 106(2) .
C6 C1 C2 C3 0.0(17) .
C6 C1 C8 O1 169.8(9) .
C6 C1 C8 O2 -9.7(14) .
C7 C4 C5 C6 -179.1(12) .
C8 C1 C2 C3 -177.4(10) .
C8 C1 C6 C5 179.2(10) .
C9 C10 C11 C12 -0.1(19) .
C10 C9 C14 C13 -1.0(17) .
C10 C9 C16 O3 16.2(14) .
C10 C9 C16 O4 -164.3(9) .
C10 C11 C12 C13 1(2) .
C10 C11 C12 C15 -178.2(12) .
C11 C12 C13 C14 -1.8(19) .
C11 C12 C15 F4 115.8(15) .
C11 C12 C15 F5 -123.8(14) .
C11 C12 C15 F6 -5.9(19) .
C12 C13 C14 C9 1.9(18) .
C13 C12 C15 F4 -63.2(17) .
C13 C12 C15 F5 57.2(16) .
C13 C12 C15 F6 175.1(11) .
C14 C9 C10 C11 0.2(17) .
C14 C9 C16 O3 -165.3(9) .
C14 C9 C16 O4 14.2(13) .
C15 C12 C13 C14 177.3(12) .
C16 C9 C10 C11 178.7(10) .
C16 C9 C14 C13 -179.5(10) .
C17 C18 C19 C20 2(2) .
C18 C17 C22 C21 2(2) .
C18 C17 C24 O5 11.2(16) .
C18 C17 C24 O6 -171.6(10) .
C18 C19 C20 C21 1(2) .
C18 C19 C20 C23 179.7(13) .
C19 C20 C21 C22 -3(2) .
C19 C20 C23 F7 -28(2) .
C19 C20 C23 F7' 26(2) .
C19 C20 C23 F8 98.1(19) .
C19 C20 C23 F8' 143.2(18) .
C19 C20 C23 F9 -148.3(17) .
C19 C20 C23 F9' -88(2) .
C20 C21 C22 C17 1(2) .
C21 C20 C23 F7 150.4(18) .
C21 C20 C23 F7' -155.6(16) .
C21 C20 C23 F8 -83.3(19) .
C21 C20 C23 F8' -38(2) .
C21 C20 C23 F9 30(2) .
C21 C20 C23 F9' 90.4(19) .
C22 C17 C18 C19 -3.0(19) .
C22 C17 C24 O5 -164.7(11) .
C22 C17 C24 O6 12.5(16) .
C23 C20 C21 C22 178.8(13) .
C24 C17 C18 C19 -179.1(11) .
C24 C17 C22 C21 177.7(12) .
C25 C26 C27 C28 0.0 .
C26 C25 C30 C29 0.0 .
C26 C25 C32 O9 158.2(6) .
C26 C25 C32 O10 -17.3(10) .
C26 C27 C28 C29 0.0 .
C26 C27 C28 C31 176.1(9) .
C27 C28 C29 C30 0.0 .
C27 C28 C31 F10 -60.3(16) .
C27 C28 C31 F10' -8.6(19) .
C27 C28 C31 F11 54.4(15) .
C27 C28 C31 F11' 115.5(16) .
C27 C28 C31 F12 171.1(13) .
C27 C28 C31 F12' -128.6(16) .
C28 C29 C30 C25 0.0 .
C29 C28 C31 F10 115.8(14) .
C29 C28 C31 F10' 167.6(15) .
C29 C28 C31 F11 -129.4(13) .
C29 C28 C31 F11' -68.3(17) .
C29 C28 C31 F12 -12.7(18) .
C29 C28 C31 F12' 47.5(18) .
C30 C25 C26 C27 0.0 .
C30 C25 C32 O9 -17.2(10) .
C30 C25 C32 O10 167.3(7) .
C31 C28 C29 C30 -176.2(9) .
C32 C25 C26 C27 -175.4(7) .
C32 C25 C30 C29 175.3(7) .
C33 C34 C35 C36 -1.4(18) .
C34 C33 C38 C37 -4.0(16) .
C34 C33 C40 O7 5.1(14) .
C34 C33 C40 O8 -178.9(9) .
C34 C35 C36 C37 -0.3(19) .
C34 C35 C36 C39 176.6(11) .
C35 C36 C37 C38 -0.1(19) .
C35 C36 C39 F13 -64.8(18) .
C35 C36 C39 F13' -125.5(19) .
C35 C36 C39 F14 61.1(19) .
C35 C36 C39 F14' -4(2) .
C35 C36 C39 F15 178.8(14) .
C35 C36 C39 F15' 108.4(18) .
C36 C37 C38 C33 2.3(18) .
C37 C36 C39 F13 112.1(16) .
C37 C36 C39 F13' 51(2) .
C37 C36 C39 F14 -122.0(16) .
C37 C36 C39 F14' 173.0(17) .
C37 C36 C39 F15 -4.4(19) .
C37 C36 C39 F15' -75(2) .
C38 C33 C34 C35 3.5(16) .
C38 C33 C40 O7 -171.9(9) .
C38 C33 C40 O8 4.0(13) .
C39 C36 C37 C38 -177.0(11) .
C40 C33 C34 C35 -173.5(10) .
C40 C33 C38 C37 173.0(10) .
C41 C42 C43 C44 -2.3(17) .
C42 C41 C46 C45 -1.7(16) .
C42 C41 C48 O11 166.5(9) .
C42 C41 C48 O12 -17.9(14) .
C42 C43 C44 C45 0.1(18) .
C42 C43 C44 C47 179.2(11) .
C43 C44 C45 C46 1.2(18) .
C43 C44 C47 F16 54.8(17) .
C43 C44 C47 F16' 8(2) .
C43 C44 C47 F17 -176.6(15) .
C43 C44 C47 F17' 125.1(15) .
C43 C44 C47 F18 -56.8(16) .
C43 C44 C47 F18' -122.5(16) .
C44 C45 C46 C41 -0.4(16) .
C45 C44 C47 F16 -126.2(14) .
C45 C44 C47 F16' -173.0(15) .
C45 C44 C47 F17 2.5(19) .
C45 C44 C47 F17' -55.9(17) .
C45 C44 C47 F18 122.3(13) .
C45 C44 C47 F18' 56.5(18) .
C46 C41 C42 C43 3.1(16) .
C46 C41 C48 O11 -16.9(13) .
C46 C41 C48 O12 158.7(9) .
C47 C44 C45 C46 -177.9(10) .
C48 C41 C42 C43 179.6(10) .
C48 C41 C46 C45 -178.3(9) .
C49 N1 C53 C52 0.9(16) .
C49 N1 C53 C54 178.9(9) .
C49 C50 C51 C52 -2(2) .
C50 C51 C52 C53 2(2) .
C51 C52 C53 N1 -2.0(19) .
C51 C52 C53 C54 -179.8(12) .
C52 C53 C54 N2 179.2(11) .
C52 C53 C54 C55 -1.2(18) .
C53 N1 C49 C50 -0.3(17) .
C53 C54 C55 C56 177.3(11) .
C54 N2 C58 C57 -3.0(15) .
C54 C55 C56 C57 0(2) .
C55 C56 C57 C58 1(2) .
C56 C57 C58 N2 0.0(18) .
C58 N2 C54 C53 -175.9(9) .
C58 N2 C54 C55 4.5(15) .
